data_1505483
loop_
_publ_author_name
'Wooten, Alfred J.'
'Carroll, Patrick J.'
'Walsh, Patrick J.'

_publ_section_title
;
 Impact of Na- and K-C pi-interactions on the structure and binding of
 M3(sol)n(BINOLate)3Ln catalysts.
;
_journal_issue 17
_journal_name_full 'Organic letters'
_journal_page_first 3359
_journal_page_last 3362
_journal_paper_doi 10.1021/ol0713234
_journal_volume 9
_journal_year 2007
_chemical_formula_sum 'C84 H84 Eu Na3 O12'
_chemical_formula_weight 1506.44
_space_group_IT_number 173
_symmetry_cell_setting hexagonal
_symmetry_Int_Tables_number 173
_symmetry_space_group_name_Hall 'P 6c'
_symmetry_space_group_name_H-M 'P 63'
_atom_sites_solution_hydrogens geom
_atom_sites_solution_primary direct
_audit_creation_method SHELXL-97
_cell_angle_alpha 90.00
_cell_angle_beta 90.00
_cell_angle_gamma 120.00
_cell_formula_units_Z 2
_cell_length_a 15.152(9)
_cell_length_b 15.152(9)
_cell_length_c 18.20(2)
_cell_measurement_temperature 143(1)
_cell_volume 3619(5)
_computing_data_collection 'CrystalClear (Rigaku, 1999)'
_computing_data_reduction 'CrystalClear (Rigaku, 1999)'
_computing_structure_refinement 'SHELXL-97 (Sheldrick, 1997)'
_computing_structure_solution 'SIR97 (Altomare, 1999)'
_diffrn_ambient_temperature 143(1)
_diffrn_measured_fraction_theta_full 0.995
_diffrn_measured_fraction_theta_max 0.995
_diffrn_measurement_device 'CCD Area Detector'
_diffrn_measurement_device_type 'Rigaku Mercury'
_diffrn_measurement_method 'phi and omega rotations'
_diffrn_radiation_monochromator graphite
_diffrn_radiation_source 'rotating anode'
_diffrn_radiation_type MoK\a
_diffrn_radiation_wavelength 0.71069
_diffrn_reflns_av_R_equivalents 0.0342
_diffrn_reflns_av_sigmaI/netI 0.0397
_diffrn_reflns_limit_h_max 19
_diffrn_reflns_limit_h_min -13
_diffrn_reflns_limit_k_max 14
_diffrn_reflns_limit_k_min -19
_diffrn_reflns_limit_l_max 15
_diffrn_reflns_limit_l_min -23
_diffrn_reflns_number 13126
_diffrn_reflns_theta_full 27.48
_diffrn_reflns_theta_max 27.48
_diffrn_reflns_theta_min 2.69
_exptl_absorpt_coefficient_mu 0.948
_exptl_absorpt_correction_T_max 1.0000
_exptl_absorpt_correction_T_min 0.6016
_exptl_absorpt_correction_type multi-scan
_exptl_crystal_density_diffrn 1.383
_exptl_crystal_density_method 'not measured'
_exptl_crystal_F_000 1560
_exptl_crystal_size_max 0.35
_exptl_crystal_size_mid 0.15
_exptl_crystal_size_min 0.10
_refine_diff_density_max 0.747
_refine_diff_density_min -1.356
_refine_diff_density_rms 0.096
_refine_ls_abs_structure_details 'Flack H D (1983), Acta Cryst. A39, 876-881'
_refine_ls_abs_structure_Flack 0.05(2)
_refine_ls_extinction_method none
_refine_ls_goodness_of_fit_ref 1.143
_refine_ls_hydrogen_treatment constr
_refine_ls_matrix_type full
_refine_ls_number_parameters 311
_refine_ls_number_reflns 4780
_refine_ls_number_restraints 20
_refine_ls_restrained_S_all 1.143
_refine_ls_R_factor_all 0.0444
_refine_ls_R_factor_gt 0.0397
_refine_ls_shift/su_max 0.002
_refine_ls_shift/su_mean 0.000
_refine_ls_structure_factor_coef Fsqd
_refine_ls_weighting_details 'calc w=1/[\s^2^(Fo^2^)+(0.0477P)^2^+5.2564P] where P=(Fo^2^+2Fc^2^)/3'
_refine_ls_weighting_scheme calc
_refine_ls_wR_factor_gt 0.1085
_refine_ls_wR_factor_ref 0.1110
_reflns_number_gt 4230
_reflns_number_total 4780
_reflns_threshold_expression >2sigma(I)
_cod_data_source_file ol0713234-file005.cif
_cod_data_source_block shelxl
_cod_depositor_comments
;
The following automatic conversions were performed:
'_atom_site_symetry_multiplicity' tag replaced with
'_atom_site_symmetry_multiplicity'.

Automatic conversion script
Id: cif_correct_tags 1440 2010-10-19 06:21:57Z saulius 
;
_cod_original_sg_symbol_H-M 'P 63     '
_cod_database_code 1505483

loop_
_symmetry_equiv_pos_as_xyz
'x, y, z'
'x-y, x, z+1/2'
'-y, x-y, z'
'-x, -y, z+1/2'
'-x+y, -x, z'
'y, -x+y, z+1/2'

loop_
_atom_site_label
_atom_site_type_symbol
_atom_site_fract_x
_atom_site_fract_y
_atom_site_fract_z
_atom_site_U_iso_or_equiv
_atom_site_adp_type
_atom_site_occupancy
_atom_site_symmetry_multiplicity
_atom_site_calc_flag
_atom_site_refinement_flags
_atom_site_disorder_assembly
_atom_site_disorder_group
Eu1 Eu 0.0000 0.0000 0.53392(6) 0.02058(10) Uani 1 3 d S . .
Na1 Na 0.20645(16) -0.03776(17) 0.48163(13) 0.0377(5) Uani 1 1 d . . .
O1 O 0.1462(2) 0.0685(2) 0.46328(19) 0.0260(7) Uani 1 1 d . . .
O2 O 0.0824(2) 0.1650(2) 0.57561(19) 0.0235(7) Uani 1 1 d . . .
O3 O 0.3087(4) -0.0651(4) 0.5640(2) 0.0557(12) Uani 1 1 d . B .
O4 O 0.3364(3) 0.0291(4) 0.3909(3) 0.0537(12) Uani 1 1 d . . .
C1 C 0.1786(4) 0.1553(4) 0.4271(3) 0.0268(10) Uani 1 1 d . . .
C2 C 0.1550(4) 0.1493(4) 0.3501(3) 0.0284(10) Uani 1 1 d . . .
H2 H 0.1184 0.0855 0.3280 0.038 Uiso 1 1 calc R . .
C3 C 0.1849(4) 0.2343(4) 0.3085(3) 0.0359(12) Uani 1 1 d . . .
H3 H 0.1711 0.2285 0.2584 0.048 Uiso 1 1 calc R . .
C4 C 0.2372(4) 0.3317(4) 0.3420(3) 0.0338(12) Uani 1 1 d . . .
C5 C 0.2675(4) 0.4222(4) 0.3009(4) 0.0430(15) Uani 1 1 d . . .
H5 H 0.2534 0.4167 0.2508 0.057 Uiso 1 1 calc R . .
C6 C 0.3154(5) 0.5144(5) 0.3312(4) 0.0454(15) Uani 1 1 d . . .
H6 H 0.3355 0.5723 0.3027 0.060 Uiso 1 1 calc R . .
C7 C 0.3351(4) 0.5231(4) 0.4077(4) 0.0443(15) Uani 1 1 d . . .
H7 H 0.3669 0.5872 0.4294 0.059 Uiso 1 1 calc R . .
C8 C 0.3087(4) 0.4394(4) 0.4502(3) 0.0361(12) Uani 1 1 d . . .
H8 H 0.3240 0.4477 0.5001 0.048 Uiso 1 1 calc R . .
C9 C 0.2573(4) 0.3384(4) 0.4192(3) 0.0302(11) Uani 1 1 d . . .
C10 C 0.2310(4) 0.2495(3) 0.4617(3) 0.0250(10) Uani 1 1 d . . .
C11 C 0.2579(3) 0.2568(3) 0.5413(3) 0.0242(10) Uani 1 1 d . . .
C12 C 0.3620(4) 0.3046(4) 0.5648(3) 0.0329(12) Uani 1 1 d . . .
C13 C 0.4445(4) 0.3430(4) 0.5139(3) 0.0320(13) Uani 1 1 d . . .
H13 H 0.4310 0.3373 0.4638 0.043 Uiso 1 1 calc R . .
C14 C 0.5452(4) 0.3890(4) 0.5380(5) 0.0439(13) Uani 1 1 d . . .
H14 H 0.5972 0.4129 0.5033 0.058 Uiso 1 1 calc R . .
C15 C 0.5706(5) 0.4004(5) 0.6127(4) 0.0481(16) Uani 1 1 d . . .
H15 H 0.6381 0.4315 0.6281 0.064 Uiso 1 1 calc R . .
C16 C 0.4902(4) 0.3631(4) 0.6633(4) 0.0415(14) Uani 1 1 d . . .
H16 H 0.5052 0.3700 0.7133 0.055 Uiso 1 1 calc R . .
C17 C 0.3860(4) 0.3148(4) 0.6407(3) 0.0379(13) Uani 1 1 d . . .
C18 C 0.3073(4) 0.2746(5) 0.6915(3) 0.0373(12) Uani 1 1 d . . .
H18 H 0.3225 0.2809 0.7414 0.050 Uiso 1 1 calc R . .
C19 C 0.2088(4) 0.2263(4) 0.6698(3) 0.0328(11) Uani 1 1 d . . .
H19 H 0.1570 0.1987 0.7048 0.044 Uiso 1 1 calc R . .
C20 C 0.1837(4) 0.2176(4) 0.5931(3) 0.0257(10) Uani 1 1 d . . .
C21 C 0.3542(8) -0.1239(8) 0.5703(4) 0.078(3) Uani 1 1 d DU . .
H21A H 0.4275 -0.0822 0.5647 0.104 Uiso 0.65 1 calc PR A 1
H21B H 0.3286 -0.1766 0.5330 0.104 Uiso 0.65 1 calc PR A 1
H21C H 0.4148 -0.0956 0.5398 0.104 Uiso 0.35 1 calc PR A 2
H21D H 0.3077 -0.1925 0.5533 0.104 Uiso 0.35 1 calc PR A 2
C22 C 0.328(2) -0.1711(12) 0.6466(8) 0.122(9) Uani 0.65 1 d PDU B 1
H22A H 0.2649 -0.2362 0.6465 0.162 Uiso 0.65 1 calc PR B 1
H22B H 0.3821 -0.1798 0.6669 0.162 Uiso 0.65 1 calc PR B 1
C22' C 0.383(3) -0.128(3) 0.6493(10) 0.096(10) Uani 0.35 1 d PDU B 2
H22C H 0.4552 -0.0817 0.6581 0.128 Uiso 0.35 1 calc PR B 2
H22D H 0.3650 -0.1960 0.6642 0.128 Uiso 0.35 1 calc PR B 2
C23 C 0.3161(11) -0.0906(11) 0.6879(5) 0.115(4) Uani 1 1 d DU . .
H23A H 0.2534 -0.1225 0.7162 0.152 Uiso 0.65 1 calc PR B 1
H23B H 0.3726 -0.0545 0.7216 0.152 Uiso 0.65 1 calc PR B 1
H23C H 0.2480 -0.1470 0.6972 0.152 Uiso 0.35 1 calc PR B 2
H23D H 0.3463 -0.0568 0.7340 0.152 Uiso 0.35 1 calc PR B 2
C24 C 0.3138(7) -0.0178(8) 0.6338(5) 0.073(2) Uani 1 1 d U B .
H24A H 0.2546 -0.0101 0.6413 0.097 Uiso 1 1 calc R . .
H24B H 0.3749 0.0486 0.6373 0.097 Uiso 1 1 calc R . .
C25 C 0.3912(6) 0.1348(5) 0.3751(6) 0.073(3) Uani 1 1 d . . .
H25A H 0.4041 0.1739 0.4201 0.097 Uiso 1 1 calc R . .
H25B H 0.3521 0.1526 0.3422 0.097 Uiso 1 1 calc R . .
C26 C 0.4864(8) 0.1573(9) 0.3411(6) 0.093(3) Uani 1 1 d . . .
H26A H 0.5434 0.2060 0.3705 0.124 Uiso 1 1 calc R . .
H26B H 0.4918 0.1861 0.2926 0.124 Uiso 1 1 calc R . .
C27 C 0.4871(5) 0.0579(7) 0.3355(4) 0.0593(19) Uani 1 1 d . . .
H27A H 0.4746 0.0323 0.2855 0.079 Uiso 1 1 calc R . .
H27B H 0.5514 0.0658 0.3523 0.079 Uiso 1 1 calc R . .
C28 C 0.4022(5) -0.0101(6) 0.3849(4) 0.0493(15) Uani 1 1 d . . .
H28A H 0.3662 -0.0785 0.3648 0.066 Uiso 1 1 calc R . .
H28B H 0.4285 -0.0128 0.4329 0.066 Uiso 1 1 calc R . .

loop_
_atom_site_aniso_label
_atom_site_aniso_U_11
_atom_site_aniso_U_22
_atom_site_aniso_U_33
_atom_site_aniso_U_23
_atom_site_aniso_U_13
_atom_site_aniso_U_12
Eu1 0.01693(11) 0.01693(11) 0.02789(18) 0.000 0.000 0.00846(6)
Na1 0.0359(11) 0.0370(11) 0.0446(13) 0.0079(10) 0.0073(10) 0.0215(10)
O1 0.0257(17) 0.0152(15) 0.0344(19) 0.0029(14) 0.0033(15) 0.0083(13)
O2 0.0169(15) 0.0221(16) 0.0313(18) -0.0003(14) -0.0024(14) 0.0094(13)
O3 0.058(3) 0.088(4) 0.044(3) -0.007(2) -0.003(2) 0.053(3)
O4 0.042(2) 0.060(3) 0.066(3) 0.017(2) 0.026(2) 0.030(2)
C1 0.024(2) 0.027(2) 0.032(3) 0.001(2) 0.005(2) 0.015(2)
C2 0.027(2) 0.028(2) 0.027(3) -0.004(2) 0.001(2) 0.010(2)
C3 0.038(3) 0.047(3) 0.028(3) 0.008(2) 0.005(2) 0.024(3)
C4 0.029(3) 0.040(3) 0.032(3) 0.008(2) 0.003(2) 0.017(2)
C5 0.037(3) 0.041(3) 0.054(4) 0.023(3) 0.013(3) 0.022(2)
C6 0.040(3) 0.033(3) 0.067(4) 0.022(3) 0.013(3) 0.022(3)
C7 0.029(3) 0.026(3) 0.077(5) 0.004(3) 0.000(3) 0.013(2)
C8 0.027(3) 0.028(3) 0.051(4) 0.001(2) 0.002(2) 0.013(2)
C9 0.025(2) 0.029(2) 0.037(3) 0.007(2) 0.007(2) 0.015(2)
C10 0.021(2) 0.018(2) 0.033(3) 0.0021(19) -0.005(2) 0.0068(18)
C11 0.0214(19) 0.0158(17) 0.032(3) -0.001(2) -0.007(2) 0.0067(15)
C12 0.032(3) 0.025(2) 0.041(3) -0.001(2) -0.004(2) 0.014(2)
C13 0.021(2) 0.027(2) 0.044(4) -0.001(2) -0.001(2) 0.0084(19)
C14 0.024(2) 0.037(3) 0.065(4) 0.005(3) 0.005(3) 0.0106(19)
C15 0.032(3) 0.045(3) 0.070(5) -0.005(3) -0.011(3) 0.021(3)
C16 0.034(3) 0.036(3) 0.049(4) -0.007(3) -0.016(3) 0.014(3)
C17 0.038(3) 0.039(3) 0.044(3) -0.007(3) -0.012(3) 0.025(3)
C18 0.045(3) 0.043(3) 0.027(3) -0.008(2) -0.012(2) 0.024(3)
C19 0.030(3) 0.032(3) 0.031(3) 0.001(2) -0.003(2) 0.011(2)
C20 0.025(2) 0.030(2) 0.030(3) -0.006(2) -0.005(2) 0.020(2)
C21 0.121(8) 0.094(6) 0.062(4) -0.008(4) -0.012(5) 0.085(6)
C22 0.22(3) 0.056(10) 0.069(8) -0.010(7) -0.053(11) 0.050(12)
C22' 0.16(3) 0.11(2) 0.064(11) -0.040(16) -0.041(16) 0.10(2)
C23 0.169(12) 0.192(13) 0.052(5) 0.000(6) -0.003(6) 0.143(11)
C24 0.065(5) 0.101(6) 0.072(5) -0.039(5) -0.027(4) 0.054(5)
C25 0.050(4) 0.042(4) 0.124(8) 0.009(4) 0.029(5) 0.020(3)
C26 0.065(6) 0.110(8) 0.095(7) 0.040(6) 0.009(5) 0.036(6)
C27 0.041(4) 0.091(6) 0.053(4) -0.003(4) 0.006(3) 0.038(4)
C28 0.047(3) 0.068(4) 0.048(4) -0.001(3) -0.007(3) 0.039(3)

loop_
_atom_type_symbol
_atom_type_description
_atom_type_scat_dispersion_real
_atom_type_scat_dispersion_imag
_atom_type_scat_source
C C 0.0033 0.0016 'International Tables Vol C Tables 4.2.6.8 and 6.1.1.4'
H H 0.0000 0.0000 'International Tables Vol C Tables 4.2.6.8 and 6.1.1.4'
O O 0.0106 0.0060 'International Tables Vol C Tables 4.2.6.8 and 6.1.1.4'
Na Na 0.0362 0.0249 'International Tables Vol C Tables 4.2.6.8 and 6.1.1.4'
Eu Eu -0.1578 3.6682 'International Tables Vol C Tables 4.2.6.8 and 6.1.1.4'

loop_
_geom_angle_atom_site_label_1
_geom_angle_atom_site_label_2
_geom_angle_atom_site_label_3
_geom_angle
_geom_angle_site_symmetry_1
_geom_angle_site_symmetry_3
O2 Eu1 O2 109.63(9) . 3
O2 Eu1 O2 109.63(9) . 5
O2 Eu1 O2 109.63(9) 3 5
O2 Eu1 O1 76.53(13) . 3
O2 Eu1 O1 79.47(13) 3 3
O2 Eu1 O1 165.38(12) 5 3
O2 Eu1 O1 165.38(12) . 5
O2 Eu1 O1 76.53(13) 3 5
O2 Eu1 O1 79.47(13) 5 5
O1 Eu1 O1 92.04(13) 3 5
O2 Eu1 O1 79.47(13) . .
O2 Eu1 O1 165.38(12) 3 .
O2 Eu1 O1 76.53(13) 5 .
O1 Eu1 O1 92.04(13) 3 .
O1 Eu1 O1 92.04(13) 5 .
O2 Eu1 C1 152.98(12) . 5
O2 Eu1 C1 96.33(12) 3 5
O2 Eu1 C1 66.46(13) 5 5
O1 Eu1 C1 101.83(14) 3 5
O1 Eu1 C1 20.74(11) 5 5
O1 Eu1 C1 73.60(12) . 5
O2 Eu1 C1 96.33(12) . 3
O2 Eu1 C1 66.46(13) 3 3
O2 Eu1 C1 152.98(12) 5 3
O1 Eu1 C1 20.74(11) 3 3
O1 Eu1 C1 73.60(12) 5 3
O1 Eu1 C1 101.83(14) . 3
C1 Eu1 C1 87.03(15) 5 3
O2 Eu1 C1 66.46(13) . .
O2 Eu1 C1 152.98(12) 3 .
O2 Eu1 C1 96.33(12) 5 .
O1 Eu1 C1 73.60(12) 3 .
O1 Eu1 C1 101.84(14) 5 .
O1 Eu1 C1 20.74(11) . .
C1 Eu1 C1 87.03(15) 5 .
C1 Eu1 C1 87.03(15) 3 .
O2 Eu1 C20 20.47(11) . .
O2 Eu1 C20 126.13(13) 3 .
O2 Eu1 C20 91.09(11) 5 .
O1 Eu1 C20 92.43(12) 3 .
O1 Eu1 C20 157.34(12) 5 .
O1 Eu1 C20 65.61(13) . .
C1 Eu1 C20 137.14(12) 5 .
C1 Eu1 C20 113.10(12) 3 .
C1 Eu1 C20 58.44(14) . .
O2 Eu1 C20 91.09(11) . 3
O2 Eu1 C20 20.47(11) 3 3
O2 Eu1 C20 126.13(13) 5 3
O1 Eu1 C20 65.61(13) 3 3
O1 Eu1 C20 92.43(12) 5 3
O1 Eu1 C20 157.34(12) . 3
C1 Eu1 C20 113.10(12) 5 3
C1 Eu1 C20 58.44(14) 3 3
C1 Eu1 C20 137.14(12) . 3
C20 Eu1 C20 109.62(10) . 3
O2 Eu1 C20 126.13(13) . 5
O2 Eu1 C20 91.09(11) 3 5
O2 Eu1 C20 20.47(11) 5 5
O1 Eu1 C20 157.34(12) 3 5
O1 Eu1 C20 65.61(13) 5 5
O1 Eu1 C20 92.43(12) . 5
C1 Eu1 C20 58.44(14) 5 5
C1 Eu1 C20 137.14(12) 3 5
C1 Eu1 C20 113.10(12) . 5
C20 Eu1 C20 109.62(10) . 5
C20 Eu1 C20 109.62(10) 3 5
O1 Na1 O3 140.22(19) . .
O1 Na1 O4 97.98(16) . .
O3 Na1 O4 92.27(19) . .
O1 Na1 O2 76.34(13) . 5
O3 Na1 O2 89.27(17) . 5
O4 Na1 O2 172.59(17) . 5
O1 Na1 C10 99.17(14) . 5
O3 Na1 C10 107.67(18) . 5
O4 Na1 C10 121.86(18) . 5
O2 Na1 C10 64.34(14) 5 5
O1 Na1 C9 117.72(16) . 5
O3 Na1 C9 98.59(18) . 5
O4 Na1 C9 97.76(18) . 5
O2 Na1 C9 89.17(14) 5 5
C10 Na1 C9 27.17(13) 5 5
O1 Na1 Eu1 38.83(9) . .
O3 Na1 Eu1 124.60(15) . .
O4 Na1 Eu1 136.19(13) . .
O2 Na1 Eu1 39.13(8) 5 .
C10 Na1 Eu1 72.57(10) 5 .
C9 Na1 Eu1 98.82(11) 5 .
C1 O1 Na1 134.9(3) . .
C1 O1 Eu1 121.2(3) . .
Na1 O1 Eu1 103.78(14) . .
C20 O2 Eu1 123.6(3) . .
C20 O2 Na1 113.2(3) . 3
Eu1 O2 Na1 100.09(14) . 3
C21 O3 C24 109.2(6) . .
C21 O3 Na1 139.4(5) . .
C24 O3 Na1 110.6(4) . .
C28 O4 C25 109.0(5) . .
C28 O4 Na1 119.3(4) . .
C25 O4 Na1 121.0(4) . .
O1 C1 C10 122.2(5) . .
O1 C1 C2 117.6(4) . .
C10 C1 C2 120.2(4) . .
O1 C1 Eu1 38.1(2) . .
C10 C1 Eu1 108.6(3) . .
C2 C1 Eu1 116.9(3) . .
C3 C2 C1 121.8(5) . .
C2 C3 C4 119.6(5) . .
C3 C4 C5 121.3(5) . .
C3 C4 C9 119.0(5) . .
C5 C4 C9 119.6(5) . .
C6 C5 C4 122.5(6) . .
C5 C6 C7 119.0(5) . .
C8 C7 C6 121.4(6) . .
C7 C8 C9 121.1(6) . .
C10 C9 C4 121.1(5) . .
C10 C9 C8 122.6(5) . .
C4 C9 C8 116.3(5) . .
C10 C9 Na1 68.8(3) . 3
C4 C9 Na1 100.7(3) . 3
C8 C9 Na1 103.3(3) . 3
C1 C10 C9 118.1(5) . .
C1 C10 C11 120.6(4) . .
C9 C10 C11 121.2(4) . .
C1 C10 Na1 88.7(3) . 3
C9 C10 Na1 84.0(3) . 3
C11 C10 Na1 96.6(3) . 3
C20 C11 C12 118.5(5) . .
C20 C11 C10 120.4(4) . .
C12 C11 C10 121.1(5) . .
C17 C12 C13 117.6(5) . .
C17 C12 C11 120.2(5) . .
C13 C12 C11 122.2(5) . .
C14 C13 C12 121.2(6) . .
C13 C14 C15 122.1(6) . .
C14 C15 C16 117.3(5) . .
C15 C16 C17 122.2(6) . .
C18 C17 C12 119.0(5) . .
C18 C17 C16 121.4(6) . .
C12 C17 C16 119.6(6) . .
C19 C18 C17 121.2(5) . .
C18 C19 C20 120.2(5) . .
C11 C20 O2 122.5(4) . .
C11 C20 C19 120.8(5) . .
O2 C20 C19 116.6(4) . .
C11 C20 Eu1 108.4(3) . .
O2 C20 Eu1 36.0(2) . .
C19 C20 Eu1 117.9(3) . .
O3 C21 C22' 110.5(10) . .
O3 C21 C22 106.3(10) . .
C22' C21 C22 29.3(16) . .
C23 C22 C21 100.6(10) . .
C21 C22' C23 99.4(12) . .
C24 C23 C22 108.8(9) . .
C24 C23 C22' 103.2(13) . .
C22 C23 C22' 28.9(15) . .
O3 C24 C23 103.3(7) . .
O4 C25 C26 107.7(7) . .
C25 C26 C27 107.3(8) . .
C28 C27 C26 102.4(6) . .
O4 C28 C27 107.9(6) . .

loop_
_geom_bond_atom_site_label_1
_geom_bond_atom_site_label_2
_geom_bond_distance
_geom_bond_site_symmetry_2
Eu1 O2 2.294(3) .
Eu1 O2 2.294(3) 3
Eu1 O2 2.294(3) 5
Eu1 O1 2.311(4) 3
Eu1 O1 2.311(4) 5
Eu1 O1 2.311(4) .
Eu1 C1 3.205(5) 5
Eu1 C1 3.205(5) 3
Eu1 C1 3.205(5) .
Eu1 C20 3.256(5) .
Eu1 C20 3.256(5) 3
Eu1 C20 3.256(5) 5
Na1 O1 2.237(4) .
Na1 O3 2.337(5) .
Na1 O4 2.374(5) .
Na1 O2 2.374(4) 5
Na1 C10 2.910(6) 5
Na1 C9 3.105(6) 5
O1 C1 1.326(6) .
O2 C20 1.367(6) .
O2 Na1 2.374(4) 3
O3 C21 1.377(8) .
O3 C24 1.441(9) .
O4 C28 1.396(7) .
O4 C25 1.417(8) .
C1 C10 1.389(7) .
C1 C2 1.439(7) .
C2 C3 1.362(7) .
C3 C4 1.417(8) .
C4 C5 1.422(8) .
C4 C9 1.430(8) .
C5 C6 1.331(9) .
C6 C7 1.416(10) .
C7 C8 1.362(8) .
C8 C9 1.441(8) .
C9 C10 1.426(7) .
C9 Na1 3.105(6) 3
C10 C11 1.495(8) .
C10 Na1 2.910(6) 3
C11 C20 1.355(7) .
C11 C12 1.432(7) .
C12 C17 1.419(9) .
C12 C13 1.426(8) .
C13 C14 1.393(7) .
C14 C15 1.401(10) .
C15 C16 1.401(10) .
C16 C17 1.429(8) .
C17 C18 1.386(9) .
C18 C19 1.352(8) .
C19 C20 1.436(8) .
C21 C22' 1.511(18) .
C21 C22 1.521(15) .
C22 C23 1.517(16) .
C22' C23 1.552(18) .
C23 C24 1.491(14) .
C25 C26 1.446(12) .
C26 C27 1.514(14) .
C27 C28 1.483(10) .
